data_1515365
loop_
_publ_author_name
'Busschaert, Nathalie'
'Bradberry, Samuel J.'
'Wenzel, Marco'
'Haynes, Cally J. E.'
'Hiscock, Jennifer R.'
'Kirby, Isabelle L.'
'Karagiannidis, Louise E.'
'Moore, Stephen J.'
'Wells, Neil J.'
'Herniman, Julie'
'Langley, G. John'
'Horton, Peter N.'
'Light, Mark E.'
'Marques, Igor'
'Costa, Paulo J.'
'F\'elix, V\'itor'
'Frey, Jeremy G.'
'Gale, Philip A.'

_publ_section_title
;
 Towards predictable transmembrane transport: QSAR analysis of anion
 binding and transport
;
_journal_issue 8
_journal_name_full 'Chemical Science'
_journal_page_first 3036
_journal_paper_doi 10.1039/c3sc51023a
_journal_volume 4
_journal_year 2013
_chemical_compound_source
;
Nathalie Busschaert
Stephen Moore
;
_chemical_formula_moiety 'C14 H19 F3 N2 S'
_chemical_formula_sum 'C14 H19 F3 N2 S'
_chemical_formula_weight 304.37
_chemical_name_systematic
;
?
;
_space_group_IT_number 14
_symmetry_cell_setting monoclinic
_symmetry_space_group_name_Hall '-P 2ybc'
_symmetry_space_group_name_H-M 'P 1 21/c 1'
_atom_sites_solution_hydrogens geom
_atom_sites_solution_primary direct
_atom_sites_solution_secondary difmap
_audit_creation_method SHELXL-97
_cell_angle_alpha 90.00
_cell_angle_beta 91.912(18)
_cell_angle_gamma 90.00
_cell_formula_units_Z 4
_cell_length_a 13.298(8)
_cell_length_b 13.278(6)
_cell_length_c 8.673(4)
_cell_measurement_reflns_used 1707
_cell_measurement_temperature 100(2)
_cell_measurement_theta_max 27.4
_cell_measurement_theta_min 3.1
_cell_volume 1530.5(14)
_computing_cell_refinement
;
CrystalClear-SM Expert 2.0 r7 (Rigaku, 2011)
;
_computing_data_collection
;
CrystalClear-SM Expert 2.0 r7 (Rigaku, 2011)
;
_computing_data_reduction
;
CrystalClear-SM Expert 2.0 r7 (Rigaku, 2011)
;
_computing_publication_material 'WINGX (Farrugia, 1998)'
_computing_structure_refinement 'SHELXL-97 (Sheldrick, 2008)'
_computing_structure_solution 'SHELXS-97 (Sheldrick, 1997)'
_diffrn_ambient_temperature 100(2)
_diffrn_detector 'CCD plate'
_diffrn_detector_area_resol_mean 28.5714
_diffrn_detector_type 'Rigaku HG Saturn724+ (2x2 bin mode)'
_diffrn_measured_fraction_theta_full 0.979
_diffrn_measured_fraction_theta_max 0.979
_diffrn_measurement_device 'four-circle \k diffractometer'
_diffrn_measurement_device_type 'Rigaku AFC12 (Right)'
_diffrn_measurement_method 'profile data from \w-scans'
_diffrn_measurement_specimen_support 'MiTeGen micromount'
_diffrn_radiation_collimation 'Confocal mirrors, VHF Varimax '
_diffrn_radiation_type MoK\a
_diffrn_radiation_wavelength 0.71075
_diffrn_reflns_av_R_equivalents 0.0772
_diffrn_reflns_av_sigmaI/netI 0.1028
_diffrn_reflns_limit_h_max 8
_diffrn_reflns_limit_h_min -17
_diffrn_reflns_limit_k_max 16
_diffrn_reflns_limit_k_min -17
_diffrn_reflns_limit_l_max 10
_diffrn_reflns_limit_l_min -11
_diffrn_reflns_number 8095
_diffrn_reflns_theta_full 27.47
_diffrn_reflns_theta_max 27.47
_diffrn_reflns_theta_min 3.07
_diffrn_source 'Rotating Anode'
_diffrn_source_current 55.0
_diffrn_source_power 2.475
_diffrn_source_voltage 45.0
_exptl_absorpt_coefficient_mu 0.235
_exptl_absorpt_correction_T_max 0.9930
_exptl_absorpt_correction_T_min 0.9140
_exptl_absorpt_correction_type multi-scan
_exptl_absorpt_process_details
;
Jacobson, R. (1998). REQAB. Private communication to the
Rigaku Corporation, Tokyo, Japan.
;
_exptl_crystal_colour colorless
_exptl_crystal_density_diffrn 1.321
_exptl_crystal_density_method 'not measured'
_exptl_crystal_description needle
_exptl_crystal_F_000 640
_exptl_crystal_size_max 0.39
_exptl_crystal_size_mid 0.03
_exptl_crystal_size_min 0.03
_refine_diff_density_max 0.590
_refine_diff_density_min -0.452
_refine_diff_density_rms 0.079
_refine_ls_extinction_method none
_refine_ls_goodness_of_fit_ref 1.053
_refine_ls_hydrogen_treatment constr
_refine_ls_matrix_type full
_refine_ls_number_parameters 181
_refine_ls_number_reflns 3436
_refine_ls_number_restraints 0
_refine_ls_restrained_S_all 1.053
_refine_ls_R_factor_all 0.0888
_refine_ls_R_factor_gt 0.0549
_refine_ls_shift/su_max 0.000
_refine_ls_shift/su_mean 0.000
_refine_ls_structure_factor_coef Fsqd
_refine_ls_weighting_details 'calc w=1/[\s^2^(Fo^2^)+(0.0438P)^2^+0.0000P] where P=(Fo^2^+2Fc^2^)/3'
_refine_ls_weighting_scheme calc
_refine_ls_wR_factor_gt 0.1192
_refine_ls_wR_factor_ref 0.1325
_reflns_number_gt 2288
_reflns_number_total 3436
_reflns_threshold_expression >2\s(I)
_cod_data_source_file c3sc51023a.cif
_cod_data_source_block p-CF3
_cod_depositor_comments
;
The following automatic conversions were performed:

'_symmetry_cell_setting' value 'Monoclinic' changed to 'monoclinic'
according to
/usr/data/users/saulius/automatic-downloads/retrospective/RSC/lib/dictionaries/cif_core.dic
dictionary named 'cif_core.dic' version 2.4.2 from 2011-04-26.

Automatic conversion script
Id: cif_fix_values 2281 2013-09-26 08:29:07Z andrius 
;
_cod_original_sg_symbol_H-M 'P 21/c'
_cod_database_code 1515365

loop_
_symmetry_equiv_pos_as_xyz
'x, y, z'
'-x, y+1/2, -z+1/2'
'-x, -y, -z'
'x, -y-1/2, z-1/2'

loop_
_atom_site_label
_atom_site_type_symbol
_atom_site_fract_x
_atom_site_fract_y
_atom_site_fract_z
_atom_site_U_iso_or_equiv
_atom_site_adp_type
_atom_site_occupancy
_atom_site_symmetry_multiplicity
_atom_site_calc_flag
_atom_site_refinement_flags
C1 C -0.2932(2) 0.0921(2) -0.8674(3) 0.0388(8) Uani 1 1 d .
H1A H -0.3036 0.1165 -0.9733 0.058 Uiso 1 1 calc R
H1B H -0.3514 0.1101 -0.8067 0.058 Uiso 1 1 calc R
H1C H -0.2855 0.0187 -0.8683 0.058 Uiso 1 1 calc R
C2 C -0.1983(2) 0.1402(2) -0.7953(3) 0.0284(6) Uani 1 1 d .
H2A H -0.1399 0.1228 -0.8581 0.034 Uiso 1 1 calc R
H2B H -0.2059 0.2144 -0.7964 0.034 Uiso 1 1 calc R
C3 C -0.17815(18) 0.10495(19) -0.6301(3) 0.0220(6) Uani 1 1 d .
H3A H -0.1716 0.0307 -0.6296 0.026 Uiso 1 1 calc R
H3B H -0.2367 0.1226 -0.5679 0.026 Uiso 1 1 calc R
C4 C -0.08349(18) 0.15063(19) -0.5540(3) 0.0202(6) Uani 1 1 d .
H4A H -0.0913 0.2246 -0.5477 0.024 Uiso 1 1 calc R
H4B H -0.0251 0.1363 -0.6183 0.024 Uiso 1 1 calc R
C5 C -0.06354(18) 0.10799(19) -0.3916(3) 0.0194(5) Uani 1 1 d .
H5A H -0.1222 0.1218 -0.3275 0.023 Uiso 1 1 calc R
H5B H -0.0549 0.0341 -0.3979 0.023 Uiso 1 1 calc R
C6 C 0.03044(18) 0.15466(19) -0.3157(3) 0.0196(6) Uani 1 1 d .
H6A H 0.0897 0.1397 -0.3780 0.024 Uiso 1 1 calc R
H6B H 0.0226 0.2287 -0.3101 0.024 Uiso 1 1 calc R
C7 C 0.11906(17) 0.13852(17) -0.0583(3) 0.0178(5) Uani 1 1 d .
C8 C 0.27215(17) 0.24700(19) -0.0192(3) 0.0184(5) Uani 1 1 d .
C9 C 0.33771(17) 0.1802(2) 0.0581(3) 0.0218(6) Uani 1 1 d .
H9 H 0.3249 0.1099 0.0563 0.026 Uiso 1 1 calc R
C10 C 0.42191(17) 0.21824(19) 0.1376(3) 0.0234(6) Uani 1 1 d .
H10 H 0.4665 0.1736 0.1914 0.028 Uiso 1 1 calc R
C11 C 0.44152(18) 0.3215(2) 0.1390(3) 0.0226(6) Uani 1 1 d .
C12 C 0.37770(19) 0.3882(2) 0.0584(3) 0.0243(6) Uani 1 1 d .
H12 H 0.3922 0.4583 0.0571 0.029 Uiso 1 1 calc R
C13 C 0.29251(18) 0.35080(19) -0.0199(3) 0.0216(6) Uani 1 1 d .
H13 H 0.2481 0.3955 -0.0739 0.026 Uiso 1 1 calc R
C14 C 0.53431(19) 0.3618(2) 0.2208(3) 0.0294(7) Uani 1 1 d .
N1 N 0.04591(14) 0.11325(15) -0.1595(2) 0.0188(5) Uani 1 1 d .
H1 H 0.0027 0.0674 -0.1301 0.023 Uiso 1 1 calc R
N2 N 0.18481(14) 0.21176(15) -0.1031(2) 0.0199(5) Uani 1 1 d .
H2 H 0.1717 0.2401 -0.1933 0.024 Uiso 1 1 calc R
F1 F 0.57094(12) 0.29787(13) 0.3287(2) 0.0446(5) Uani 1 1 d .
F2 F 0.61049(12) 0.37713(15) 0.1242(2) 0.0529(6) Uani 1 1 d .
F3 F 0.51906(13) 0.45066(14) 0.2909(3) 0.0634(7) Uani 1 1 d .
S1 S 0.12384(5) 0.08229(5) 0.11945(7) 0.01920(18) Uani 1 1 d .

loop_
_atom_site_aniso_label
_atom_site_aniso_U_11
_atom_site_aniso_U_22
_atom_site_aniso_U_33
_atom_site_aniso_U_23
_atom_site_aniso_U_13
_atom_site_aniso_U_12
C1 0.0317(16) 0.0474(19) 0.0362(17) -0.0035(15) -0.0158(13) 0.0008(13)
C2 0.0267(14) 0.0342(16) 0.0236(14) 0.0014(12) -0.0083(11) 0.0002(12)
C3 0.0197(13) 0.0257(14) 0.0204(12) 0.0010(11) -0.0023(10) -0.0017(10)
C4 0.0201(13) 0.0245(14) 0.0159(12) 0.0007(10) -0.0009(10) -0.0018(10)
C5 0.0181(12) 0.0237(14) 0.0162(11) 0.0013(10) -0.0006(10) -0.0031(10)
C6 0.0205(13) 0.0228(14) 0.0155(12) 0.0035(11) -0.0016(10) -0.0024(10)
C7 0.0159(12) 0.0195(13) 0.0181(12) -0.0041(10) 0.0007(10) 0.0021(10)
C8 0.0146(12) 0.0273(14) 0.0135(11) -0.0010(11) 0.0022(9) -0.0029(10)
C9 0.0191(13) 0.0210(14) 0.0253(13) -0.0019(11) 0.0011(11) -0.0008(10)
C10 0.0158(13) 0.0279(15) 0.0262(14) 0.0021(11) -0.0017(11) 0.0018(10)
C11 0.0173(12) 0.0293(15) 0.0213(13) -0.0055(11) 0.0006(10) -0.0024(11)
C12 0.0245(13) 0.0264(14) 0.0222(13) -0.0015(11) 0.0022(11) -0.0057(11)
C13 0.0215(13) 0.0267(15) 0.0167(12) 0.0024(11) 0.0002(10) -0.0011(11)
C14 0.0210(14) 0.0356(17) 0.0316(15) -0.0048(13) -0.0005(12) -0.0056(12)
N1 0.0184(11) 0.0244(11) 0.0133(10) 0.0015(8) -0.0020(8) -0.0059(9)
N2 0.0181(10) 0.0260(12) 0.0154(10) 0.0022(9) -0.0034(9) -0.0034(9)
F1 0.0370(10) 0.0541(11) 0.0413(10) 0.0075(8) -0.0209(8) -0.0129(8)
F2 0.0217(9) 0.0862(15) 0.0505(12) 0.0091(10) -0.0018(8) -0.0198(9)
F3 0.0360(11) 0.0490(12) 0.1031(18) -0.0401(12) -0.0302(11) 0.0028(8)
S1 0.0196(3) 0.0240(4) 0.0138(3) 0.0024(3) -0.0024(2) -0.0026(2)

loop_
_atom_type_symbol
_atom_type_description
_atom_type_scat_dispersion_real
_atom_type_scat_dispersion_imag
_atom_type_scat_source
C C 0.0033 0.0016 'International Tables Vol C Tables 4.2.6.8 and 6.1.1.4'
H H 0.0000 0.0000 'International Tables Vol C Tables 4.2.6.8 and 6.1.1.4'
N N 0.0061 0.0033 'International Tables Vol C Tables 4.2.6.8 and 6.1.1.4'
F F 0.0171 0.0103 'International Tables Vol C Tables 4.2.6.8 and 6.1.1.4'
S S 0.1246 0.1234 'International Tables Vol C Tables 4.2.6.8 and 6.1.1.4'

loop_
_geom_angle_atom_site_label_1
_geom_angle_atom_site_label_2
_geom_angle_atom_site_label_3
_geom_angle
C2 C1 H1A 109.5
C2 C1 H1B 109.5
H1A C1 H1B 109.5
C2 C1 H1C 109.5
H1A C1 H1C 109.5
H1B C1 H1C 109.5
C3 C2 C1 111.9(2)
C3 C2 H2A 109.2
C1 C2 H2A 109.2
C3 C2 H2B 109.2
C1 C2 H2B 109.2
H2A C2 H2B 107.9
C2 C3 C4 113.6(2)
C2 C3 H3A 108.8
C4 C3 H3A 108.8
C2 C3 H3B 108.8
C4 C3 H3B 108.8
H3A C3 H3B 107.7
C3 C4 C5 111.4(2)
C3 C4 H4A 109.3
C5 C4 H4A 109.3
C3 C4 H4B 109.3
C5 C4 H4B 109.3
H4A C4 H4B 108.0
C6 C5 C4 111.2(2)
C6 C5 H5A 109.4
C4 C5 H5A 109.4
C6 C5 H5B 109.4
C4 C5 H5B 109.4
H5A C5 H5B 108.0
N1 C6 C5 109.5(2)
N1 C6 H6A 109.8
C5 C6 H6A 109.8
N1 C6 H6B 109.8
C5 C6 H6B 109.8
H6A C6 H6B 108.2
N1 C7 N2 116.8(2)
N1 C7 S1 119.21(19)
N2 C7 S1 123.99(16)
C9 C8 C13 120.5(2)
C9 C8 N2 121.3(2)
C13 C8 N2 118.2(2)
C10 C9 C8 119.1(2)
C10 C9 H9 120.4
C8 C9 H9 120.4
C9 C10 C11 120.5(2)
C9 C10 H10 119.7
C11 C10 H10 119.7
C10 C11 C12 120.5(2)
C10 C11 C14 120.3(2)
C12 C11 C14 119.1(2)
C13 C12 C11 119.2(2)
C13 C12 H12 120.4
C11 C12 H12 120.4
C12 C13 C8 120.1(2)
C12 C13 H13 119.9
C8 C13 H13 119.9
F1 C14 F3 107.2(2)
F1 C14 F2 105.4(2)
F3 C14 F2 106.0(2)
F1 C14 C11 112.2(2)
F3 C14 C11 113.1(2)
F2 C14 C11 112.5(2)
C7 N1 C6 126.2(2)
C7 N1 H1 116.9
C6 N1 H1 116.9
C7 N2 C8 127.1(2)
C7 N2 H2 116.5
C8 N2 H2 116.5

loop_
_geom_bond_atom_site_label_1
_geom_bond_atom_site_label_2
_geom_bond_distance
C1 C2 1.530(3)
C1 H1A 0.9800
C1 H1B 0.9800
C1 H1C 0.9800
C2 C3 1.522(3)
C2 H2A 0.9900
C2 H2B 0.9900
C3 C4 1.527(3)
C3 H3A 0.9900
C3 H3B 0.9900
C4 C5 1.533(3)
C4 H4A 0.9900
C4 H4B 0.9900
C5 C6 1.525(3)
C5 H5A 0.9900
C5 H5B 0.9900
C6 N1 1.470(3)
C6 H6A 0.9900
C6 H6B 0.9900
C7 N1 1.331(3)
C7 N2 1.373(3)
C7 S1 1.712(3)
C8 C9 1.399(3)
C8 C13 1.405(3)
C8 N2 1.429(3)
C9 C10 1.390(3)
C9 H9 0.9500
C10 C11 1.396(4)
C10 H10 0.9500
C11 C12 1.398(3)
C11 C14 1.501(3)
C12 C13 1.393(3)
C12 H12 0.9500
C13 H13 0.9500
C14 F1 1.343(3)
C14 F3 1.346(3)
C14 F2 1.351(3)
N1 H1 0.8800
N2 H2 0.8800

loop_
_geom_hbond_atom_site_label_D
_geom_hbond_atom_site_label_H
_geom_hbond_atom_site_label_A
_geom_hbond_distance_DH
_geom_hbond_distance_HA
_geom_hbond_distance_DA
_geom_hbond_angle_DHA
_geom_hbond_site_symmetry_A
N1 H1 S1 0.88 2.61 3.465(2) 164.8 3
N2 H2 S1 0.88 2.92 3.714(2) 150.7 4_565
